data_2023370
loop_
_publ_author_name
'Brydson, Rowan K. H.'
'Gray, Morven L.'
'Kennedy, Alan R.'
'O'Hara, Benjamin C.'
'Reid, Michael W.'
'Ugbolue, Ifeka'

_publ_section_title
;
 On the deprotonation of chlorothiazide
;
_journal_coeditor_code QF3065
_journal_issue 2
_journal_name_full 'Acta Crystallographica Section C Structural Chemistry'
_journal_page_first 102
_journal_page_last 108
_journal_paper_doi 10.1107/S2053229625000701
_journal_volume 81
_journal_year 2025
_chemical_formula_iupac '[Cs (C7 H5 Cl N3 O4 S2) (H2 O1)]'
_chemical_formula_moiety 'C7 H5 Cl Cs N3 O4 S2, H2 O1'
_chemical_formula_sum 'C7 H7 Cl Cs N3 O5 S2'
_chemical_formula_weight 445.64
_chemical_name_systematic Poly[[aqua(\m~5~-6-chloro-1,1-dioxo-7-sulfamoyl-2<i>H</i>-1,2,4-benzothiadiazin-2-ido)caesium]
_space_group_crystal_system triclinic
_space_group_IT_number 2
_space_group_name_Hall '-P 1'
_space_group_name_H-M_alt 'P -1'
_atom_sites_solution_hydrogens mixed
_audit_creation_method SHELXL-2018/3
_cell_angle_alpha 93.97600(10)
_cell_angle_beta 107.53900(10)
_cell_angle_gamma 107.80000(10)
_cell_formula_units_Z 2
_cell_length_a 7.712600(10)
_cell_length_b 9.059300(10)
_cell_length_c 10.138100(10)
_cell_measurement_reflns_used 14584
_cell_measurement_temperature 100(2)
_cell_measurement_theta_max 71.3440
_cell_measurement_theta_min 4.5980
_cell_volume 632.8415(14)
_computing_cell_refinement
;
Crysalis PRO (Rigaku OD, 2019)
;
_computing_data_collection
;
Crysalis PRO (Rigaku OD, 2019)
;
_computing_data_reduction
;
Crysalis PRO (Rigaku OD, 2019)
;
_computing_molecular_graphics
;
Mercury (Macrae <i>et al.</i>, 2020)
;
_computing_publication_material
;
SHELXL in WinGX (Farrugia, 2012)
;
_computing_structure_refinement
;
SHELXL2018 (Sheldrick, 2015<i>b</i>)
;
_computing_structure_solution
;
SHELXT (Sheldrick, 2015<i>a</i>)
;
_diffrn_ambient_temperature 100(2)
_diffrn_measured_fraction_theta_full 0.997
_diffrn_measured_fraction_theta_max 0.989
_diffrn_measurement_device_type 'Rigaku Synergy-i'
_diffrn_measurement_method 'omega scans'
_diffrn_radiation_type CuK\a
_diffrn_radiation_wavelength 1.54184
_diffrn_reflns_av_R_equivalents 0.0593
_diffrn_reflns_av_unetI/netI 0.0239
_diffrn_reflns_limit_h_max 9
_diffrn_reflns_limit_h_min -9
_diffrn_reflns_limit_k_max 11
_diffrn_reflns_limit_k_min -11
_diffrn_reflns_limit_l_max 12
_diffrn_reflns_limit_l_min -12
_diffrn_reflns_number 14718
_diffrn_reflns_theta_full 70.000
_diffrn_reflns_theta_max 71.317
_diffrn_reflns_theta_min 4.648
_diffrn_source 'microsource tube'
_diffrn_standards_decay_% 0
_diffrn_standards_interval_count 0
_diffrn_standards_number 0
_exptl_absorpt_coefficient_mu 28.081
_exptl_absorpt_correction_T_max 0.247
_exptl_absorpt_correction_T_min 0.022
_exptl_absorpt_correction_type gaussian
_exptl_absorpt_process_details
;
(CrysAlis PRO; Rigaku OD, 2019)
;
_exptl_crystal_colour colourless
_exptl_crystal_density_diffrn 2.339
_exptl_crystal_description block
_exptl_crystal_F_000 428
_exptl_crystal_size_max 0.24
_exptl_crystal_size_mid 0.15
_exptl_crystal_size_min 0.12
_refine_diff_density_max 1.754
_refine_diff_density_min -1.532
_refine_ls_extinction_method none
_refine_ls_goodness_of_fit_ref 1.112
_refine_ls_hydrogen_treatment mixed
_refine_ls_matrix_type full
_refine_ls_number_parameters 188
_refine_ls_number_reflns 2436
_refine_ls_number_restraints 5
_refine_ls_restrained_S_all 1.111
_refine_ls_R_factor_all 0.0358
_refine_ls_R_factor_gt 0.0358
_refine_ls_shift/su_max 0.000
_refine_ls_shift/su_mean 0.000
_refine_ls_structure_factor_coef Fsqd
_refine_ls_weighting_details 'w=1/[\s^2^(Fo^2^)+(0.0698P)^2^+0.7171P] where P=(Fo^2^+2Fc^2^)/3'
_refine_ls_weighting_scheme calc
_refine_ls_wR_factor_gt 0.0947
_refine_ls_wR_factor_ref 0.0947
_reflns_number_gt 2433
_reflns_number_total 2436
_reflns_threshold_expression 'I > 2\s(I)'
_cod_data_source_file qf3065.cif
_cod_data_source_block CsCTZ
_cod_original_cell_volume 632.841(13)
_cod_database_code 2023370
_shelx_space_group_comment
;
The symmetry employed for this shelxl refinement is uniquely defined
by the following loop, which should always be used as a source of
symmetry information in preference to the above space-group names.
They are only intended as comments.
;

loop_
_space_group_symop_operation_xyz
'x, y, z'
'-x, -y, -z'

loop_
_atom_site_type_symbol
_atom_site_label
_atom_site_fract_x
_atom_site_fract_y
_atom_site_fract_z
_atom_site_U_iso_or_equiv
_atom_site_adp_type
_atom_site_calc_flag
_atom_site_occupancy
_atom_site_disorder_assembly
_atom_site_disorder_group
Cs Cs1 -0.19755(3) 0.16090(3) 0.06985(2) 0.02257(13) Uani d 1 . .
Cl Cl1 1.03692(13) 0.82370(10) 0.53756(9) 0.0214(2) Uani d 1 . .
S S2 0.81621(13) 0.73056(11) 0.19288(9) 0.0183(2) Uani d 1 . .
S S1 0.38932(13) 0.17021(10) 0.27036(9) 0.0184(2) Uani d 1 . .
O O3 0.7174(4) 0.6319(3) 0.0560(3) 0.0248(6) Uani d 1 . .
O O4 0.7650(5) 0.8660(3) 0.2229(3) 0.0234(6) Uani d 1 . .
O O2 0.4670(5) 0.0792(3) 0.1954(3) 0.0271(7) Uani d 1 . .
O O1 0.2130(4) 0.1869(4) 0.1831(3) 0.0295(7) Uani d 1 . .
O O1W -0.2150(6) 0.4223(5) -0.1322(3) 0.0374(9) Uani d 1 . .
N N3 1.0432(5) 0.7903(4) 0.2161(4) 0.0218(7) Uani d 1 . .
N N2 0.5892(5) 0.3067(4) 0.5846(3) 0.0190(6) Uani d 1 . .
N N1 0.3536(5) 0.0923(4) 0.4000(4) 0.0207(7) Uani d 1 . .
C C4 0.6226(6) 0.4561(5) 0.2559(4) 0.0192(8) Uani d 1 . .
H H4 0.563234 0.424715 0.156832 0.023 Uiso calc 1 . .
C C1 0.4529(6) 0.1675(5) 0.5329(4) 0.0204(8) Uani d 1 . .
H H1 0.418951 0.110381 0.601872 0.025 Uiso calc 1 . .
C C2 0.6474(6) 0.3975(5) 0.4920(4) 0.0187(7) Uani d 1 . .
C C6 0.8538(6) 0.6436(5) 0.4595(4) 0.0183(7) Uani d 1 . .
C C7 0.7948(6) 0.5453(5) 0.5464(4) 0.0202(8) Uani d 1 . .
H H7 0.854654 0.577644 0.645379 0.024 Uiso calc 1 . .
C C5 0.7657(6) 0.6024(5) 0.3117(4) 0.0176(7) Uani d 1 . .
C C3 0.5655(6) 0.3554(4) 0.3436(4) 0.0182(7) Uani d 1 . .
H H1N 1.089(10) 0.717(6) 0.199(8) 0.06(2) Uiso d 1 . .
H H2N 1.115(7) 0.862(5) 0.292(4) 0.032(14) Uiso d 1 . .
H H1W -0.305(7) 0.401(7) -0.215(3) 0.048(18) Uiso d 1 . .
H H2W -0.233(10) 0.504(6) -0.095(6) 0.07(2) Uiso d 1 . .

loop_
_atom_site_aniso_label
_atom_site_aniso_U_11
_atom_site_aniso_U_22
_atom_site_aniso_U_33
_atom_site_aniso_U_12
_atom_site_aniso_U_13
_atom_site_aniso_U_23
Cs1 0.02216(18) 0.02638(18) 0.01930(17) 0.00832(12) 0.00680(12) 0.00601(11)
Cl1 0.0226(5) 0.0186(4) 0.0190(4) 0.0039(3) 0.0049(4) 0.0022(3)
S2 0.0207(5) 0.0186(4) 0.0165(4) 0.0067(4) 0.0070(4) 0.0047(3)
S1 0.0185(5) 0.0185(5) 0.0167(5) 0.0046(4) 0.0057(4) 0.0038(4)
O3 0.0276(16) 0.0257(14) 0.0185(14) 0.0062(13) 0.0067(12) 0.0063(11)
O4 0.0287(15) 0.0198(14) 0.0269(15) 0.0125(12) 0.0117(13) 0.0083(12)
O2 0.0316(16) 0.0202(14) 0.0292(15) 0.0024(12) 0.0180(13) -0.0016(12)
O1 0.0215(15) 0.0335(16) 0.0266(15) 0.0052(13) 0.0010(12) 0.0133(13)
O1W 0.046(2) 0.048(2) 0.0215(16) 0.0320(18) 0.0005(15) 0.0001(14)
N3 0.0194(17) 0.0221(17) 0.0230(17) 0.0051(14) 0.0085(14) 0.0025(13)
N2 0.0225(16) 0.0196(15) 0.0177(15) 0.0102(13) 0.0067(13) 0.0063(12)
N1 0.0210(16) 0.0203(15) 0.0204(16) 0.0071(13) 0.0062(13) 0.0050(13)
C4 0.0206(18) 0.0205(18) 0.0186(17) 0.0106(16) 0.0057(15) 0.0042(15)
C1 0.025(2) 0.0232(19) 0.0175(18) 0.0125(16) 0.0085(16) 0.0075(15)
C2 0.0214(18) 0.0207(18) 0.0181(18) 0.0121(16) 0.0072(15) 0.0048(14)
C6 0.0187(18) 0.0180(17) 0.0177(18) 0.0072(15) 0.0051(15) 0.0008(14)
C7 0.0219(19) 0.024(2) 0.0160(18) 0.0117(16) 0.0048(15) 0.0036(15)
C5 0.0181(18) 0.0177(17) 0.0175(18) 0.0072(15) 0.0054(14) 0.0043(14)
C3 0.0177(17) 0.0165(17) 0.0203(18) 0.0065(14) 0.0057(15) 0.0028(14)

loop_
_atom_type_symbol
_atom_type_description
_atom_type_scat_dispersion_real
_atom_type_scat_dispersion_imag
_atom_type_scat_source
C C 0.0181 0.0091 'International Tables Vol C Tables 4.2.6.8 and 6.1.1.4'
H H 0.0000 0.0000 'International Tables Vol C Tables 4.2.6.8 and 6.1.1.4'
N N 0.0311 0.0180 'International Tables Vol C Tables 4.2.6.8 and 6.1.1.4'
O O 0.0492 0.0322 'International Tables Vol C Tables 4.2.6.8 and 6.1.1.4'
S S 0.3331 0.5567 'International Tables Vol C Tables 4.2.6.8 and 6.1.1.4'
Cl Cl 0.3639 0.7018 'International Tables Vol C Tables 4.2.6.8 and 6.1.1.4'
Cs Cs -0.7457 7.9052 'International Tables Vol C Tables 4.2.6.8 and 6.1.1.4'

loop_
_geom_angle_atom_site_label_1
_geom_angle_atom_site_label_2
_geom_angle_atom_site_label_3
_geom_angle_site_symmetry_1
_geom_angle_site_symmetry_3
_geom_angle
_geom_angle_publ_flag
O1 Cs1 O2 . 2 119.37(9) ?
O1 Cs1 O2 . 1_455 132.81(9) ?
O2 Cs1 O2 2 1_455 89.22(8) ?
O1 Cs1 O4 . 1_445 79.80(8) ?
O2 Cs1 O4 2 1_445 85.11(8) ?
O2 Cs1 O4 1_455 1_445 65.18(8) ?
O1 Cs1 O1W . . 106.11(9) ?
O2 Cs1 O1W 2 . 85.42(9) ?
O2 Cs1 O1W 1_455 . 113.37(9) ?
O4 Cs1 O1W 1_445 . 170.44(9) ?
O1 Cs1 N3 . 2_665 76.42(9) ?
O2 Cs1 N3 2 2_665 66.43(8) ?
O2 Cs1 N3 1_455 2_665 150.07(8) ?
O4 Cs1 N3 1_445 2_665 125.86(8) ?
O1W Cs1 N3 . 2_665 50.48(9) ?
O1 Cs1 Cl1 . 2_666 68.96(7) ?
O2 Cs1 Cl1 2 2_666 137.82(6) ?
O2 Cs1 Cl1 1_455 2_666 65.14(6) ?
O4 Cs1 Cl1 1_445 2_666 54.33(6) ?
O1W Cs1 Cl1 . 2_666 134.54(6) ?
N3 Cs1 Cl1 2_665 2_666 144.79(6) ?
O1 Cs1 S1 . 2 101.00(7) ?
O2 Cs1 S1 2 2 18.43(6) ?
O2 Cs1 S1 1_455 2 104.31(5) ?
O4 Cs1 S1 1_445 2 82.28(6) ?
O1W Cs1 S1 . 2 89.14(6) ?
N3 Cs1 S1 2_665 2 56.24(6) ?
Cl1 Cs1 S1 2_666 2 136.254(19) ?
O1 Cs1 Cs1 . 2_455 145.42(6) ?
O2 Cs1 Cs1 2 2_455 45.30(6) ?
O2 Cs1 Cs1 1_455 2_455 43.92(5) ?
O4 Cs1 Cs1 1_445 2_455 69.05(6) ?
O1W Cs1 Cs1 . 2_455 103.09(7) ?
N3 Cs1 Cs1 2_665 2_455 109.79(6) ?
Cl1 Cs1 Cs1 2_666 2_455 102.429(16) ?
S1 Cs1 Cs1 2 2_455 61.158(14) ?
O1 Cs1 Cs1 . 2 47.10(7) ?
O2 Cs1 Cs1 2 2 72.44(6) ?
O2 Cs1 Cs1 1_455 2 133.40(6) ?
O4 Cs1 Cs1 1_445 2 70.74(6) ?
O1W Cs1 Cs1 . 2 107.52(7) ?
N3 Cs1 Cs1 2_665 2 57.41(6) ?
Cl1 Cs1 Cs1 2_666 2 100.538(16) ?
S1 Cs1 Cs1 2 2 54.261(14) ?
Cs1 Cs1 Cs1 2_455 2 106.207(8) ?
C6 Cl1 Cs1 . 2_666 107.76(14) ?
O4 S2 O3 . . 118.76(18) ?
O4 S2 N3 . . 107.95(19) ?
O3 S2 N3 . . 107.30(18) ?
O4 S2 C5 . . 108.19(18) ?
O3 S2 C5 . . 104.42(18) ?
N3 S2 C5 . . 110.04(18) ?
O1 S1 O2 . . 113.5(2) ?
O1 S1 N1 . . 109.56(18) ?
O2 S1 N1 . . 109.89(19) ?
O1 S1 C3 . . 109.91(19) ?
O2 S1 C3 . . 108.19(18) ?
N1 S1 C3 . . 105.52(19) ?
O1 S1 Cs1 . 2 75.11(14) ?
O2 S1 Cs1 . 2 41.72(13) ?
N1 S1 Cs1 . 2 110.10(13) ?
C3 S1 Cs1 . 2 139.76(14) ?
S2 O4 Cs1 . 1_665 127.51(17) ?
S1 O2 Cs1 . 2 119.85(17) ?
S1 O2 Cs1 . 1_655 134.98(16) ?
Cs1 O2 Cs1 2 1_655 90.78(8) ?
S1 O1 Cs1 . . 160.92(19) ?
Cs1 O1W H1W . . 122(4) ?
Cs1 O1W H2W . . 113(5) ?
H1W O1W H2W . . 99(2) ?
S2 N3 Cs1 . 2_665 119.81(17) ?
S2 N3 H1N . . 115(5) ?
Cs1 N3 H1N 2_665 . 69(5) ?
S2 N3 H2N . . 114(4) ?
Cs1 N3 H2N 2_665 . 115(4) ?
H1N N3 H2N . . 116(6) ?
C1 N2 C2 . . 118.2(3) ?
C1 N1 S1 . . 121.5(3) ?
C3 C4 C5 . . 120.4(4) ?
C3 C4 H4 . . 119.8 ?
C5 C4 H4 . . 119.8 ?
N2 C1 N1 . . 131.3(4) ?
N2 C1 H1 . . 114.3 ?
N1 C1 H1 . . 114.3 ?
N2 C2 C7 . . 118.6(3) ?
N2 C2 C3 . . 124.8(4) ?
C7 C2 C3 . . 116.6(4) ?
C7 C6 C5 . . 121.4(4) ?
C7 C6 Cl1 . . 117.6(3) ?
C5 C6 Cl1 . . 120.9(3) ?
C6 C7 C2 . . 121.3(4) ?
C6 C7 H7 . . 119.4 ?
C2 C7 H7 . . 119.4 ?
C4 C5 C6 . . 118.2(4) ?
C4 C5 S2 . . 117.5(3) ?
C6 C5 S2 . . 124.2(3) ?
C4 C3 C2 . . 122.0(4) ?
C4 C3 S1 . . 119.4(3) ?
C2 C3 S1 . . 118.5(3) ?

loop_
_geom_bond_atom_site_label_1
_geom_bond_atom_site_label_2
_geom_bond_site_symmetry_2
_geom_bond_distance
_geom_bond_publ_flag
Cs1 O1 . 2.952(3) ?
Cs1 O2 2 3.056(3) ?
Cs1 O2 1_455 3.131(3) ?
Cs1 O4 1_445 3.162(3) ?
Cs1 O1W . 3.244(4) ?
Cs1 N3 2_665 3.457(3) ?
Cs1 Cl1 2_666 3.7738(9) ?
Cs1 S1 2 3.9823(9) ?
Cs1 Cs1 2_455 4.4045(4) ?
Cs1 Cs1 2 5.2201(4) ?
Cl1 C6 . 1.738(4) ?
S2 O4 . 1.439(3) ?
S2 O3 . 1.442(3) ?
S2 N3 . 1.602(3) ?
S2 C5 . 1.775(4) ?
S1 O1 . 1.440(3) ?
S1 O2 . 1.452(3) ?
S1 N1 . 1.591(4) ?
S1 C3 . 1.743(4) ?
O1W H1W . 0.879(10) ?
O1W H2W . 0.878(10) ?
N3 H1N . 0.878(10) ?
N3 H2N . 0.879(10) ?
N2 C1 . 1.318(6) ?
N2 C2 . 1.376(5) ?
N1 C1 . 1.340(5) ?
C4 C3 . 1.386(6) ?
C4 C5 . 1.386(6) ?
C4 H4 . 0.9500 ?
C1 H1 . 0.9500 ?
C2 C7 . 1.406(6) ?
C2 C3 . 1.418(5) ?
C6 C7 . 1.371(6) ?
C6 C5 . 1.414(5) ?
C7 H7 . 0.9500 ?

loop_
_geom_hbond_atom_site_label_D
_geom_hbond_atom_site_label_H
_geom_hbond_atom_site_label_A
_geom_hbond_site_symmetry_A
_geom_hbond_distance_DH
_geom_hbond_distance_HA
_geom_hbond_distance_DA
_geom_hbond_angle_DHA
_geom_hbond_publ_flag
N3 H1N O1W 2_665 0.878(10) 2.00(2) 2.864(5) 168(7) yes
N3 H2N N1 1_665 0.879(10) 2.25(3) 3.048(5) 151(5) yes
O1W H1W N2 1_454 0.879(10) 1.96(3) 2.761(5) 150(6) yes
O1W H2W O3 1_455 0.878(10) 2.05(3) 2.867(5) 154(7) yes

loop_
_geom_torsion_atom_site_label_1
_geom_torsion_atom_site_label_2
_geom_torsion_atom_site_label_3
_geom_torsion_atom_site_label_4
_geom_torsion_site_symmetry_1
_geom_torsion_site_symmetry_2
_geom_torsion_site_symmetry_3
_geom_torsion_site_symmetry_4
_geom_torsion
_geom_torsion_publ_flag
O3 S2 O4 Cs1 . . . 1_665 -61.6(3) ?
N3 S2 O4 Cs1 . . . 1_665 60.7(2) ?
C5 S2 O4 Cs1 . . . 1_665 179.74(18) ?
O1 S1 O2 Cs1 . . . 2 -24.8(2) ?
N1 S1 O2 Cs1 . . . 2 98.2(2) ?
C3 S1 O2 Cs1 . . . 2 -147.02(17) ?
O1 S1 O2 Cs1 . . . 1_655 101.8(3) ?
N1 S1 O2 Cs1 . . . 1_655 -135.2(2) ?
C3 S1 O2 Cs1 . . . 1_655 -20.5(3) ?
Cs1 S1 O2 Cs1 2 . . 1_655 126.6(3) ?
O2 S1 O1 Cs1 . . . . 116.3(6) ?
N1 S1 O1 Cs1 . . . . -6.9(7) ?
C3 S1 O1 Cs1 . . . . -122.4(6) ?
Cs1 S1 O1 Cs1 2 . . . 99.5(6) ?
O4 S2 N3 Cs1 . . . 2_665 -99.20(19) ?
O3 S2 N3 Cs1 . . . 2_665 29.9(2) ?
C5 S2 N3 Cs1 . . . 2_665 142.93(17) ?
O1 S1 N1 C1 . . . . -119.3(3) ?
O2 S1 N1 C1 . . . . 115.4(3) ?
C3 S1 N1 C1 . . . . -1.1(4) ?
Cs1 S1 N1 C1 2 . . . 159.9(3) ?
C2 N2 C1 N1 . . . . -0.1(7) ?
S1 N1 C1 N2 . . . . -0.5(6) ?
C1 N2 C2 C7 . . . . -179.1(4) ?
C1 N2 C2 C3 . . . . 2.9(6) ?
Cs1 Cl1 C6 C7 2_666 . . . 2.6(3) ?
Cs1 Cl1 C6 C5 2_666 . . . -179.1(3) ?
C5 C6 C7 C2 . . . . 1.7(6) ?
Cl1 C6 C7 C2 . . . . 179.9(3) ?
N2 C2 C7 C6 . . . . -177.5(4) ?
C3 C2 C7 C6 . . . . 0.7(6) ?
C3 C4 C5 C6 . . . . 1.4(6) ?
C3 C4 C5 S2 . . . . -174.9(3) ?
C7 C6 C5 C4 . . . . -2.7(6) ?
Cl1 C6 C5 C4 . . . . 179.0(3) ?
C7 C6 C5 S2 . . . . 173.3(3) ?
Cl1 C6 C5 S2 . . . . -4.9(5) ?
O4 S2 C5 C4 . . . . 115.0(3) ?
O3 S2 C5 C4 . . . . -12.4(4) ?
N3 S2 C5 C4 . . . . -127.2(3) ?
O4 S2 C5 C6 . . . . -61.1(4) ?
O3 S2 C5 C6 . . . . 171.5(3) ?
N3 S2 C5 C6 . . . . 56.7(4) ?
C5 C4 C3 C2 . . . . 0.9(6) ?
C5 C4 C3 S1 . . . . -178.5(3) ?
N2 C2 C3 C4 . . . . 176.0(4) ?
C7 C2 C3 C4 . . . . -2.0(6) ?
N2 C2 C3 S1 . . . . -4.6(5) ?
C7 C2 C3 S1 . . . . 177.4(3) ?
O1 S1 C3 C4 . . . . -59.2(4) ?
O2 S1 C3 C4 . . . . 65.2(4) ?
N1 S1 C3 C4 . . . . -177.2(3) ?
Cs1 S1 C3 C4 2 . . . 31.1(4) ?
O1 S1 C3 C2 . . . . 121.4(3) ?
O2 S1 C3 C2 . . . . -114.2(3) ?
N1 S1 C3 C2 . . . . 3.3(4) ?
Cs1 S1 C3 C2 2 . . . -148.3(2) ?
